data_7251364
loop_
_publ_author_name
'Kumar, Satyanand'
'Kumar, Ravi'
'Mishra, Rakesh K.'
'Awasthi, Satish Kumar'

_publ_section_title
;
 Exploring weak noncovalent interactions in a few halo-substituted
 quinolones.
;
_journal_issue 44
_journal_name_full 'RSC advances'
_journal_page_first 37216
_journal_page_last 37225
_journal_paper_doi 10.1039/d5ra03605d
_journal_volume 15
_journal_year 2025
_chemical_formula_moiety 'C14 H13 Cl F N O3, 3(H2 O)'
_chemical_formula_sum 'C14 H19 Cl F N O6'
_chemical_formula_weight 351.75
_space_group_IT_number 2
_space_group_name_Hall '-P 1'
_space_group_name_H-M_alt 'P -1'
_symmetry_cell_setting triclinic
_symmetry_space_group_name_Hall '-P 1'
_symmetry_space_group_name_H-M 'P -1'
_atom_sites_solution_hydrogens geom
_atom_sites_solution_primary direct
_atom_sites_solution_secondary difmap
_audit_creation_method SHELXL-97
_audit_update_record
;
2012-01-24 deposited with the CCDC.	2025-09-09 downloaded from the CCDC.
;
_cell_angle_alpha 99.027(8)
_cell_angle_beta 97.434(8)
_cell_angle_gamma 107.192(8)
_cell_formula_units_Z 2
_cell_length_a 7.8889(7)
_cell_length_b 9.0771(9)
_cell_length_c 12.3827(12)
_cell_measurement_reflns_used 3222
_cell_measurement_temperature 298(2)
_cell_measurement_theta_max 26.000
_cell_measurement_theta_min 3.202
_cell_volume 821.95(15)
_computing_structure_refinement 'SHELXL-97 (Sheldrick, 2008)'
_computing_structure_solution 'SHELXS-97 (Sheldrick, 2008)'
_diffrn_ambient_temperature 298(2)
_diffrn_measured_fraction_theta_full 0.998
_diffrn_measured_fraction_theta_max 0.998
_diffrn_measurement_device_type 'oxford diffraction xcalibur sapphire3'
_diffrn_measurement_method \w
_diffrn_radiation_monochromator graphite
_diffrn_radiation_source 'fine-focus sealed tube'
_diffrn_radiation_type MoK\a
_diffrn_radiation_wavelength 0.71073
_diffrn_reflns_av_R_equivalents 0.0258
_diffrn_reflns_av_sigmaI/netI 0.0278
_diffrn_reflns_limit_h_max 9
_diffrn_reflns_limit_h_min -9
_diffrn_reflns_limit_k_max 11
_diffrn_reflns_limit_k_min -11
_diffrn_reflns_limit_l_max 15
_diffrn_reflns_limit_l_min -15
_diffrn_reflns_number 11369
_diffrn_reflns_theta_full 26.00
_diffrn_reflns_theta_max 26.00
_diffrn_reflns_theta_min 3.01
_exptl_absorpt_coefficient_mu 0.272
_exptl_absorpt_correction_T_max 0.973
_exptl_absorpt_correction_T_min 0.947
_exptl_absorpt_correction_type multi-scan
_exptl_absorpt_process_details '(crysalis pro;oxford diffraction,2009)'
_exptl_crystal_colour colourless
_exptl_crystal_density_diffrn 1.421
_exptl_crystal_density_method 'not measured'
_exptl_crystal_description plate
_exptl_crystal_F_000 368
_exptl_crystal_size_max 0.2
_exptl_crystal_size_mid 0.2
_exptl_crystal_size_min 0.1
_refine_diff_density_max 0.488
_refine_diff_density_min -0.317
_refine_diff_density_rms 0.044
_refine_ls_extinction_method none
_refine_ls_goodness_of_fit_ref 0.908
_refine_ls_hydrogen_treatment mixed
_refine_ls_matrix_type full
_refine_ls_number_parameters 234
_refine_ls_number_reflns 3222
_refine_ls_number_restraints 0
_refine_ls_restrained_S_all 0.908
_refine_ls_R_factor_all 0.0615
_refine_ls_R_factor_gt 0.0469
_refine_ls_shift/su_max 0.001
_refine_ls_shift/su_mean 0.000
_refine_ls_structure_factor_coef Fsqd
_refine_ls_weighting_details 'calc w=1/[\s^2^(Fo^2^)+(0.1006P)^2^+0.3144P] where P=(Fo^2^+2Fc^2^)/3'
_refine_ls_weighting_scheme calc
_refine_ls_wR_factor_gt 0.1390
_refine_ls_wR_factor_ref 0.1536
_reflns_number_gt 2549
_reflns_number_total 3222
_reflns_threshold_expression >2sigma(I)
_cod_data_source_file d5ra03605d2.cif
_cod_data_source_block sk-j3
_cod_depositor_comments
;
The following automatic conversions were performed:

data item '_symmetry_cell_setting' value 'Triclinic' was changed to
'triclinic' in accordance with the
/home/data/users/saulius/crontab/automatic-downloads/current/RSC/lib/dictionaries/cif_core.dic
dictionary named 'cif_core.dic' version 2.4.2 last updated on
2011-04-26.

Automatic conversion script
Id: cif_fix_values 8170 2020-07-09 18:12:32Z antanas 
;
_cod_original_cell_volume 821.95(14)
_cod_original_sg_symbol_H-M P-1
_cod_database_code 7251364

loop_
_symmetry_equiv_pos_as_xyz
'x, y, z'
'-x, -y, -z'

loop_
_atom_site_label
_atom_site_type_symbol
_atom_site_fract_x
_atom_site_fract_y
_atom_site_fract_z
_atom_site_U_iso_or_equiv
_atom_site_adp_type
_atom_site_occupancy
_atom_site_symmetry_multiplicity
_atom_site_calc_flag
_atom_site_refinement_flags
_atom_site_disorder_assembly
_atom_site_disorder_group
C1 C 0.7160(3) 1.1650(2) 1.13447(18) 0.0369(5) Uani 1 1 d . . .
C2 C 0.6946(3) 1.1884(2) 1.02558(19) 0.0376(5) Uani 1 1 d . . .
C3 C 0.7184(3) 1.0870(2) 0.94083(17) 0.0361(5) Uani 1 1 d . . .
H3 H 0.7055 1.1057 0.8690 0.043 Uiso 1 1 calc R . .
C4 C 0.7624(2) 0.9540(2) 0.96136(16) 0.0318(4) Uani 1 1 d . . .
C5 C 0.7824(2) 0.9290(2) 1.07098(16) 0.0318(4) Uani 1 1 d . . .
C6 C 0.7602(3) 1.0371(2) 1.15727(17) 0.0366(5) Uani 1 1 d . . .
H6 H 0.7755 1.0219 1.2300 0.044 Uiso 1 1 calc R . .
C7 C 0.7859(2) 0.8436(2) 0.86823(17) 0.0333(4) Uani 1 1 d . . .
C8 C 0.8229(3) 0.7085(2) 0.89879(17) 0.0338(4) Uani 1 1 d . . .
C9 C 0.8440(3) 0.6950(2) 1.00784(17) 0.0352(5) Uani 1 1 d . . .
H9 H 0.8726 0.6078 1.0246 0.042 Uiso 1 1 calc R . .
C10 C 0.8439(4) 0.7634(3) 1.20554(18) 0.0507(6) Uani 1 1 d . . .
H10A H 0.9076 0.8605 1.2593 0.061 Uiso 1 1 calc R . .
H10B H 0.9150 0.6930 1.2100 0.061 Uiso 1 1 calc R . .
C11 C 0.6632(5) 0.6889(4) 1.2347(3) 0.0699(8) Uani 1 1 d . . .
H11A H 0.5953 0.7610 1.2351 0.105 Uiso 1 1 calc R . .
H11B H 0.6804 0.6642 1.3071 0.105 Uiso 1 1 calc R . .
H11C H 0.5984 0.5941 1.1806 0.105 Uiso 1 1 calc R . .
C12 C 0.8481(3) 0.5779(3) 0.82147(18) 0.0401(5) Uani 1 1 d . . .
C13 C 0.7968(6) 0.4360(4) 0.6378(2) 0.0875(11) Uani 1 1 d . . .
H13A H 0.9199 0.4589 0.6253 0.105 Uiso 1 1 calc R . .
H13B H 0.7664 0.3414 0.6684 0.105 Uiso 1 1 calc R . .
C14 C 0.6769(8) 0.4113(5) 0.5353(3) 0.1263(17) Uani 1 1 d . . .
H14A H 0.5543 0.3741 0.5461 0.190 Uiso 1 1 calc R . .
H14B H 0.6979 0.3344 0.4806 0.190 Uiso 1 1 calc R . .
H14C H 0.6977 0.5087 0.5100 0.190 Uiso 1 1 calc R . .
Cl1 Cl 0.68413(9) 1.29651(7) 1.23932(5) 0.0559(2) Uani 1 1 d . . .
F1 F 0.64741(19) 1.31407(15) 1.00596(12) 0.0535(4) Uani 1 1 d . . .
N1 N 0.8267(2) 0.7980(2) 1.09223(14) 0.0357(4) Uani 1 1 d . . .
O1 O 0.7776(2) 0.87297(19) 0.77343(12) 0.0465(4) Uani 1 1 d . . .
O2 O 0.9183(3) 0.4874(2) 0.85245(15) 0.0636(5) Uani 1 1 d . . .
O3 O 0.7820(3) 0.5670(2) 0.71600(14) 0.0622(5) Uani 1 1 d . . .
O1S O 0.5894(4) 0.0314(3) 0.6525(2) 0.0762(7) Uani 1 1 d . . .
O2S O 0.7555(5) 0.0246(4) 0.4631(2) 0.0890(8) Uani 1 1 d . . .
O3S O 0.9013(4) 0.8171(4) 0.5643(3) 0.0881(8) Uani 1 1 d . . .
H3S' H 0.881(5) 0.805(5) 0.616(4) 0.089(14) Uiso 1 1 d . . .
H1S H 0.619(6) -0.039(5) 0.682(4) 0.113(14) Uiso 1 1 d . . .
H1S' H 0.616(9) 0.032(8) 0.605(6) 0.19(3) Uiso 1 1 d . . .
H2S H 0.652(8) 0.019(7) 0.430(5) 0.17(2) Uiso 1 1 d . . .
H2S' H 0.829(5) 0.071(5) 0.449(3) 0.085(15) Uiso 1 1 d . . .
H3S H 0.852(7) 0.859(7) 0.525(5) 0.16(2) Uiso 1 1 d . . .

loop_
_atom_site_aniso_label
_atom_site_aniso_U_11
_atom_site_aniso_U_22
_atom_site_aniso_U_33
_atom_site_aniso_U_23
_atom_site_aniso_U_13
_atom_site_aniso_U_12
C1 0.0348(10) 0.0331(11) 0.0416(12) 0.0026(9) 0.0094(8) 0.0107(8)
C2 0.0367(10) 0.0304(11) 0.0493(12) 0.0118(9) 0.0082(9) 0.0141(8)
C3 0.0358(10) 0.0363(11) 0.0380(11) 0.0113(9) 0.0061(8) 0.0126(8)
C4 0.0298(9) 0.0320(10) 0.0343(10) 0.0084(8) 0.0054(8) 0.0106(8)
C5 0.0302(9) 0.0329(10) 0.0338(10) 0.0081(8) 0.0064(8) 0.0117(8)
C6 0.0389(11) 0.0388(11) 0.0348(11) 0.0089(9) 0.0087(8) 0.0150(9)
C7 0.0308(10) 0.0362(11) 0.0329(10) 0.0073(8) 0.0045(8) 0.0112(8)
C8 0.0342(10) 0.0340(11) 0.0350(11) 0.0075(8) 0.0072(8) 0.0133(8)
C9 0.0387(10) 0.0339(11) 0.0387(11) 0.0104(8) 0.0103(8) 0.0176(8)
C10 0.0806(17) 0.0574(15) 0.0332(12) 0.0170(10) 0.0147(11) 0.0450(13)
C11 0.111(2) 0.0628(17) 0.0635(17) 0.0347(14) 0.0473(16) 0.0442(16)
C12 0.0471(12) 0.0387(12) 0.0377(12) 0.0067(9) 0.0110(9) 0.0177(9)
C13 0.153(3) 0.066(2) 0.0487(17) -0.0079(14) 0.0113(19) 0.055(2)
C14 0.212(5) 0.100(3) 0.060(2) -0.010(2) 0.000(3) 0.064(3)
Cl1 0.0743(4) 0.0448(4) 0.0550(4) 0.0023(3) 0.0234(3) 0.0278(3)
F1 0.0702(9) 0.0397(7) 0.0633(9) 0.0185(6) 0.0155(7) 0.0311(6)
N1 0.0445(9) 0.0385(10) 0.0322(9) 0.0126(7) 0.0094(7) 0.0217(7)
O1 0.0655(10) 0.0514(10) 0.0328(8) 0.0147(7) 0.0119(7) 0.0299(8)
O2 0.0980(14) 0.0642(12) 0.0506(10) 0.0114(9) 0.0189(9) 0.0567(11)
O3 0.1041(15) 0.0509(10) 0.0367(9) 0.0006(7) 0.0044(9) 0.0405(10)
O1S 0.1046(18) 0.0854(16) 0.0577(13) 0.0275(12) 0.0115(12) 0.0540(14)
O2S 0.0780(18) 0.118(2) 0.0916(19) 0.0540(17) 0.0243(15) 0.0419(17)
O3S 0.107(2) 0.0993(19) 0.0864(19) 0.0473(16) 0.0506(16) 0.0467(15)

loop_
_atom_type_symbol
_atom_type_description
_atom_type_scat_dispersion_real
_atom_type_scat_dispersion_imag
_atom_type_scat_source
C C 0.0033 0.0016 'International Tables Vol C Tables 4.2.6.8 and 6.1.1.4'
H H 0.0000 0.0000 'International Tables Vol C Tables 4.2.6.8 and 6.1.1.4'
N N 0.0061 0.0033 'International Tables Vol C Tables 4.2.6.8 and 6.1.1.4'
O O 0.0106 0.0060 'International Tables Vol C Tables 4.2.6.8 and 6.1.1.4'
F F 0.0171 0.0103 'International Tables Vol C Tables 4.2.6.8 and 6.1.1.4'
Cl Cl 0.1484 0.1585 'International Tables Vol C Tables 4.2.6.8 and 6.1.1.4'

loop_
_geom_angle_atom_site_label_1
_geom_angle_atom_site_label_2
_geom_angle_atom_site_label_3
_geom_angle
_geom_angle_site_symmetry_1
_geom_angle_site_symmetry_3
_geom_angle_publ_flag
C6 C1 C2 120.05(19) . . ?
C6 C1 Cl1 120.26(17) . . ?
C2 C1 Cl1 119.68(16) . . ?
F1 C2 C3 120.33(19) . . ?
F1 C2 C1 118.36(19) . . ?
C3 C2 C1 121.30(19) . . ?
C2 C3 C4 120.02(19) . . ?
C2 C3 H3 120.0 . . ?
C4 C3 H3 120.0 . . ?
C3 C4 C5 118.87(18) . . ?
C3 C4 C7 119.52(18) . . ?
C5 C4 C7 121.61(18) . . ?
N1 C5 C6 120.76(17) . . ?
N1 C5 C4 119.30(18) . . ?
C6 C5 C4 119.93(18) . . ?
C1 C6 C5 119.81(19) . . ?
C1 C6 H6 120.1 . . ?
C5 C6 H6 120.1 . . ?
O1 C7 C8 125.36(19) . . ?
O1 C7 C4 120.27(18) . . ?
C8 C7 C4 114.35(17) . . ?
C9 C8 C7 120.22(19) . . ?
C9 C8 C12 114.19(18) . . ?
C7 C8 C12 125.55(18) . . ?
N1 C9 C8 124.87(18) . . ?
N1 C9 H9 117.6 . . ?
C8 C9 H9 117.6 . . ?
N1 C10 C11 112.1(2) . . ?
N1 C10 H10A 109.2 . . ?
C11 C10 H10A 109.2 . . ?
N1 C10 H10B 109.2 . . ?
C11 C10 H10B 109.2 . . ?
H10A C10 H10B 107.9 . . ?
C10 C11 H11A 109.5 . . ?
C10 C11 H11B 109.5 . . ?
H11A C11 H11B 109.5 . . ?
C10 C11 H11C 109.5 . . ?
H11A C11 H11C 109.5 . . ?
H11B C11 H11C 109.5 . . ?
O2 C12 O3 123.0(2) . . ?
O2 C12 C8 122.9(2) . . ?
O3 C12 C8 114.10(19) . . ?
C14 C13 O3 109.5(3) . . ?
C14 C13 H13A 109.8 . . ?
O3 C13 H13A 109.8 . . ?
C14 C13 H13B 109.8 . . ?
O3 C13 H13B 109.8 . . ?
H13A C13 H13B 108.2 . . ?
C13 C14 H14A 109.5 . . ?
C13 C14 H14B 109.5 . . ?
H14A C14 H14B 109.5 . . ?
C13 C14 H14C 109.5 . . ?
H14A C14 H14C 109.5 . . ?
H14B C14 H14C 109.5 . . ?
C9 N1 C5 119.53(16) . . ?
C9 N1 C10 118.81(17) . . ?
C5 N1 C10 121.55(17) . . ?
C12 O3 C13 115.9(2) . . ?
H1S O1S H1S' 109(6) . . ?
H2S O2S H2S' 118(5) . . ?
H3S' O3S H3S 124(5) . . ?

loop_
_geom_bond_atom_site_label_1
_geom_bond_atom_site_label_2
_geom_bond_distance
_geom_bond_site_symmetry_2
_geom_bond_publ_flag
C1 C6 1.366(3) . ?
C1 C2 1.394(3) . ?
C1 Cl1 1.717(2) . ?
C2 F1 1.347(2) . ?
C2 C3 1.354(3) . ?
C3 C4 1.402(3) . ?
C3 H3 0.9300 . ?
C4 C5 1.407(3) . ?
C4 C7 1.474(3) . ?
C5 N1 1.388(3) . ?
C5 C6 1.398(3) . ?
C6 H6 0.9300 . ?
C7 O1 1.242(2) . ?
C7 C8 1.435(3) . ?
C8 C9 1.368(3) . ?
C8 C12 1.481(3) . ?
C9 N1 1.338(3) . ?
C9 H9 0.9300 . ?
C10 N1 1.483(3) . ?
C10 C11 1.503(4) . ?
C10 H10A 0.9700 . ?
C10 H10B 0.9700 . ?
C11 H11A 0.9600 . ?
C11 H11B 0.9600 . ?
C11 H11C 0.9600 . ?
C12 O2 1.200(3) . ?
C12 O3 1.319(3) . ?
C13 C14 1.426(5) . ?
C13 O3 1.454(3) . ?
C13 H13A 0.9700 . ?
C13 H13B 0.9700 . ?
C14 H14A 0.9600 . ?
C14 H14B 0.9600 . ?
C14 H14C 0.9600 . ?
O1S H1S 0.86(5) . ?
O1S H1S' 0.65(7) . ?
O2S H2S 0.85(6) . ?
O2S H2S' 0.67(4) . ?
O3S H3S' 0.70(4) . ?
O3S H3S 0.80(6) . ?
